data_4086205
loop_
_publ_author_name
'Song, Li-Cheng'
'Gu, Zhen-Chao'
'Zhang, Wei-Wei'
'Li, Qian-Li'
'Wang, Yong-Xiang'
'Wang, Hong-Fa'

_publ_section_title
;
 Synthesis, Structure, and Electrocatalysis of Butterfly [Fe2SP] Cluster
 Complexes Relevant to [FeFe]-Hydrogenases
;
_journal_issue 16
_journal_name_full Organometallics
_journal_page_first 4147
_journal_paper_doi 10.1021/acs.organomet.5b00560
_journal_volume 34
_journal_year 2015
_chemical_formula_sum 'C18 H9 Fe2 O7 P S'
_chemical_formula_weight 511.98
_chemical_name_systematic
; 
 ? 
;
_space_group_IT_number 14
_symmetry_cell_setting monoclinic
_symmetry_space_group_name_Hall '-P 2ybc'
_symmetry_space_group_name_H-M 'P 1 21/c 1'
_atom_sites_solution_hydrogens geom
_atom_sites_solution_primary direct
_atom_sites_solution_secondary difmap
_audit_creation_method SHELXL-97
_cell_angle_alpha 90.00
_cell_angle_beta 119.266(3)
_cell_angle_gamma 90.00
_cell_formula_units_Z 8
_cell_length_a 24.457(3)
_cell_length_b 7.6832(7)
_cell_length_c 23.880(3)
_cell_measurement_temperature 113(2)
_cell_volume 3914.5(8)
_computing_cell_refinement 'CrystalClear-SM Expert 2.0 r4'
_computing_data_collection 'CrystalClear-SM Expert 2.0 r4 (Rigaku, 2009)'
_computing_data_reduction 'CrystalClear-SM Expert 2.0 r4'
_computing_molecular_graphics 'CrystalStructure 4.0'
_computing_publication_material 'CrystalStructure 4.0 (Rigaku, 2009)'
_computing_structure_refinement 'SHELXL-97 (Sheldrick, 2008)'
_computing_structure_solution 'SHELXS-97 (Sheldrick, 2008)'
_diffrn_ambient_temperature 113(2)
_diffrn_measured_fraction_theta_full 0.998
_diffrn_measured_fraction_theta_max 0.998
_diffrn_measurement_device_type 'Rigaku Saturn724 CCD'
_diffrn_measurement_method \w
_diffrn_radiation_monochromator multilayer
_diffrn_radiation_source 'rotating anode'
_diffrn_radiation_type MoK\a
_diffrn_radiation_wavelength 0.71075
_diffrn_reflns_av_R_equivalents 0.0412
_diffrn_reflns_av_sigmaI/netI 0.0419
_diffrn_reflns_limit_h_max 32
_diffrn_reflns_limit_h_min -31
_diffrn_reflns_limit_k_max 6
_diffrn_reflns_limit_k_min -10
_diffrn_reflns_limit_l_max 31
_diffrn_reflns_limit_l_min -31
_diffrn_reflns_number 36568
_diffrn_reflns_theta_full 27.89
_diffrn_reflns_theta_max 27.89
_diffrn_reflns_theta_min 1.67
_exptl_absorpt_coefficient_mu 1.709
_exptl_absorpt_correction_T_max 0.7262
_exptl_absorpt_correction_T_min 0.6649
_exptl_absorpt_correction_type multi-scan
_exptl_absorpt_process_details crystalclear
_exptl_crystal_colour colorless
_exptl_crystal_density_diffrn 1.737
_exptl_crystal_density_method 'not measured'
_exptl_crystal_description prism
_exptl_crystal_F_000 2048
_exptl_crystal_size_max 0.26
_exptl_crystal_size_mid 0.24
_exptl_crystal_size_min 0.20
_refine_diff_density_max 0.952
_refine_diff_density_min -0.430
_refine_diff_density_rms 0.082
_refine_ls_extinction_method none
_refine_ls_goodness_of_fit_ref 0.997
_refine_ls_hydrogen_treatment mixed
_refine_ls_matrix_type full
_refine_ls_number_parameters 524
_refine_ls_number_reflns 9315
_refine_ls_number_restraints 1
_refine_ls_restrained_S_all 1.019
_refine_ls_R_factor_all 0.0337
_refine_ls_R_factor_gt 0.0305
_refine_ls_shift/su_max 0.001
_refine_ls_shift/su_mean 0.000
_refine_ls_structure_factor_coef Fsqd
_refine_ls_weighting_details 'calc w=1/[\s^2^(Fo^2^)+(0.0315P)^2^+0.0000P] where P=(Fo^2^+2Fc^2^)/3'
_refine_ls_weighting_scheme calc
_refine_ls_wR_factor_gt 0.0605
_refine_ls_wR_factor_ref 0.0621
_reflns_number_gt 8594
_reflns_number_total 9315
_reflns_threshold_expression >2sigma(I)
_cod_data_source_file om5b00560_si_002.cif
_cod_data_source_block 8
_cod_depositor_comments 'Adding full bibliography for 4086199--4086206.cif.'
_cod_database_code 4086205

loop_
_symmetry_equiv_pos_as_xyz
'x, y, z'
'-x, y+1/2, -z+1/2'
'-x, -y, -z'
'x, -y-1/2, z-1/2'

loop_
_atom_site_label
_atom_site_type_symbol
_atom_site_fract_x
_atom_site_fract_y
_atom_site_fract_z
_atom_site_U_iso_or_equiv
_atom_site_adp_type
_atom_site_occupancy
_atom_site_symmetry_multiplicity
_atom_site_calc_flag
_atom_site_refinement_flags
Fe1 Fe 0.317577(18) 0.33092(5) 0.001970(18) 0.01778(8) Uani 1 1 d .
Fe2 Fe 0.397272(17) 0.10522(5) 0.000950(18) 0.01994(9) Uani 1 1 d .
Fe3 Fe 0.185866(17) 0.24228(5) 0.185611(18) 0.01550(8) Uani 1 1 d .
Fe4 Fe 0.104438(17) 0.02762(5) 0.103225(18) 0.01823(9) Uani 1 1 d .
S1 S 0.29402(3) 0.11960(9) -0.07202(3) 0.01822(14) Uani 1 1 d .
S2 S 0.20823(3) 0.02898(9) 0.13470(3) 0.01691(13) Uani 1 1 d .
P1 P 0.35549(3) 0.10494(9) 0.06291(3) 0.01593(14) Uani 1 1 d .
P2 P 0.14388(3) 0.02064(9) 0.20636(3) 0.01560(14) Uani 1 1 d .
O1 O 0.29756(12) 0.5879(3) -0.09903(11) 0.0405(6) Uani 1 1 d .
O2 O 0.39203(10) 0.5735(3) 0.10612(11) 0.0378(6) Uani 1 1 d .
O3 O 0.19821(10) 0.3331(3) 0.00280(10) 0.0311(5) Uani 1 1 d D
O4 O 0.43224(10) 0.2498(5) -0.09227(12) 0.0629(9) Uani 1 1 d .
O5 O 0.51506(9) 0.2282(3) 0.10766(11) 0.0438(6) Uani 1 1 d .
O6 O 0.42782(10) -0.2635(3) -0.00015(13) 0.0431(7) Uani 1 1 d .
O7 O 0.30703(8) -0.0535(2) 0.05454(8) 0.0186(4) Uani 1 1 d .
O8 O 0.11223(9) 0.4900(3) 0.21500(10) 0.0275(4) Uani 1 1 d .
O9 O 0.30245(8) 0.2247(3) 0.30729(10) 0.0260(4) Uani 1 1 d .
O10 O 0.20375(13) 0.5161(3) 0.10916(11) 0.0404(6) Uani 1 1 d D
O11 O -0.00714(10) 0.2069(3) 0.09039(12) 0.0413(6) Uani 1 1 d .
O12 O 0.06224(11) -0.3342(3) 0.07166(12) 0.0424(6) Uani 1 1 d .
O13 O 0.07929(10) 0.1594(3) -0.02379(11) 0.0420(6) Uani 1 1 d .
O14 O 0.19028(8) -0.1406(2) 0.24698(9) 0.0187(4) Uani 1 1 d .
C1 C 0.30597(14) 0.4903(4) -0.05996(14) 0.0268(6) Uani 1 1 d .
C2 C 0.36301(13) 0.4778(4) 0.06560(14) 0.0253(6) Uani 1 1 d .
C3 C 0.24459(13) 0.3415(4) 0.00233(14) 0.0224(6) Uani 1 1 d .
C4 C 0.41702(13) 0.1953(5) -0.05744(15) 0.0361(8) Uani 1 1 d .
C5 C 0.46941(14) 0.1788(4) 0.06574(14) 0.0276(6) Uani 1 1 d .
C6 C 0.41597(14) -0.1190(5) -0.00010(15) 0.0293(7) Uani 1 1 d .
C7 C 0.25570(12) -0.0994(3) -0.00299(12) 0.0174(5) Uani 1 1 d .
C8 C 0.24552(12) -0.0349(3) -0.06173(12) 0.0178(5) Uani 1 1 d .
C9 C 0.19146(13) -0.0855(4) -0.11712(13) 0.0210(6) Uani 1 1 d .
H9 H 0.1837 -0.0428 -0.1577 0.025 Uiso 1 1 calc R
C10 C 0.14898(13) -0.1972(4) -0.11368(14) 0.0244(6) Uani 1 1 d .
H10 H 0.1122 -0.2305 -0.1518 0.029 Uiso 1 1 calc R
C11 C 0.15981(13) -0.2609(4) -0.05491(15) 0.0248(6) Uani 1 1 d .
H11 H 0.1304 -0.3374 -0.0527 0.030 Uiso 1 1 calc R
C12 C 0.21362(13) -0.2129(4) 0.00067(13) 0.0212(6) Uani 1 1 d .
H12 H 0.2215 -0.2576 0.0411 0.025 Uiso 1 1 calc R
C13 C 0.39632(11) 0.1060(3) 0.14946(12) 0.0167(5) Uani 1 1 d .
C14 C 0.37466(12) 0.2109(4) 0.18207(13) 0.0188(6) Uani 1 1 d .
H14 H 0.3403 0.2874 0.1589 0.023 Uiso 1 1 calc R
C15 C 0.40338(12) 0.2034(4) 0.24853(13) 0.0209(6) Uani 1 1 d .
H15 H 0.3893 0.2764 0.2710 0.025 Uiso 1 1 calc R
C16 C 0.45258(13) 0.0890(4) 0.28190(13) 0.0238(6) Uani 1 1 d .
H16 H 0.4715 0.0816 0.3273 0.029 Uiso 1 1 calc R
C17 C 0.47434(13) -0.0145(4) 0.24951(13) 0.0250(6) Uani 1 1 d .
H17 H 0.5086 -0.0910 0.2729 0.030 Uiso 1 1 calc R
C18 C 0.44648(12) -0.0073(4) 0.18320(13) 0.0218(6) Uani 1 1 d .
H18 H 0.4614 -0.0786 0.1610 0.026 Uiso 1 1 calc R
C19 C 0.14101(12) 0.3924(3) 0.20364(12) 0.0189(6) Uani 1 1 d .
C20 C 0.25749(12) 0.2402(3) 0.25933(13) 0.0183(6) Uani 1 1 d .
C21 C 0.19756(13) 0.4077(4) 0.13698(13) 0.0225(6) Uani 1 1 d .
C22 C 0.03572(14) 0.1332(4) 0.09504(14) 0.0276(7) Uani 1 1 d .
C23 C 0.07858(14) -0.1940(4) 0.08305(14) 0.0279(7) Uani 1 1 d .
C24 C 0.08989(13) 0.1098(4) 0.02506(14) 0.0276(7) Uani 1 1 d .
C25 C 0.24048(11) -0.1945(3) 0.23963(13) 0.0170(5) Uani 1 1 d .
C26 C 0.25298(11) -0.1318(3) 0.19234(12) 0.0164(5) Uani 1 1 d .
C27 C 0.30598(12) -0.1939(3) 0.19021(13) 0.0198(5) Uani 1 1 d .
H27 H 0.3145 -0.1541 0.1576 0.024 Uiso 1 1 calc R
C28 C 0.34601(13) -0.3126(4) 0.23538(14) 0.0225(6) Uani 1 1 d .
H28 H 0.3822 -0.3527 0.2342 0.027 Uiso 1 1 calc R
C29 C 0.33274(12) -0.3724(4) 0.28224(14) 0.0223(6) Uani 1 1 d .
H29 H 0.3601 -0.4539 0.3132 0.027 Uiso 1 1 calc R
C30 C 0.28018(12) -0.3150(3) 0.28451(13) 0.0188(6) Uani 1 1 d .
H30 H 0.2713 -0.3577 0.3166 0.023 Uiso 1 1 calc R
C31 C 0.10172(11) 0.0362(3) 0.25071(12) 0.0152(5) Uani 1 1 d .
C32 C 0.12823(12) 0.1265(4) 0.30880(13) 0.0194(6) Uani 1 1 d .
H32 H 0.1682 0.1796 0.3248 0.023 Uiso 1 1 calc R
C33 C 0.09623(13) 0.1389(4) 0.34332(14) 0.0230(6) Uani 1 1 d .
H33 H 0.1143 0.2013 0.3827 0.028 Uiso 1 1 calc R
C34 C 0.03819(13) 0.0606(4) 0.32071(14) 0.0221(6) Uani 1 1 d .
H34 H 0.0167 0.0682 0.3448 0.027 Uiso 1 1 calc R
C35 C 0.01162(13) -0.0282(4) 0.26323(15) 0.0251(6) Uani 1 1 d .
H35 H -0.0282 -0.0815 0.2477 0.030 Uiso 1 1 calc R
C36 C 0.04252(12) -0.0404(4) 0.22799(14) 0.0217(6) Uani 1 1 d .
H36 H 0.0236 -0.1009 0.1882 0.026 Uiso 1 1 calc R

loop_
_atom_site_aniso_label
_atom_site_aniso_U_11
_atom_site_aniso_U_22
_atom_site_aniso_U_33
_atom_site_aniso_U_23
_atom_site_aniso_U_13
_atom_site_aniso_U_12
Fe1 0.01723(17) 0.0194(2) 0.01378(19) 0.00242(14) 0.00527(17) -0.00209(14)
Fe2 0.01450(18) 0.0306(3) 0.01464(19) 0.00128(16) 0.00710(16) -0.00182(16)
Fe3 0.01461(16) 0.0176(2) 0.01561(19) -0.00023(14) 0.00839(16) -0.00153(14)
Fe4 0.01604(18) 0.0215(2) 0.01550(19) -0.00104(15) 0.00645(16) -0.00229(15)
S1 0.0165(3) 0.0249(4) 0.0124(3) 0.0013(3) 0.0064(3) -0.0024(3)
S2 0.0172(3) 0.0192(3) 0.0156(3) 0.0000(2) 0.0091(3) -0.0007(2)
P1 0.0146(3) 0.0200(4) 0.0116(3) 0.0011(3) 0.0051(3) -0.0011(3)
P2 0.0142(3) 0.0176(4) 0.0161(3) -0.0004(3) 0.0082(3) -0.0022(2)
O1 0.0584(15) 0.0316(13) 0.0289(13) 0.0133(10) 0.0193(12) -0.0003(11)
O2 0.0405(13) 0.0293(13) 0.0273(12) -0.0045(10) 0.0039(10) -0.0120(10)
O3 0.0258(11) 0.0391(13) 0.0304(12) -0.0030(9) 0.0154(10) -0.0009(9)
O4 0.0249(12) 0.134(3) 0.0268(14) 0.0257(15) 0.0099(11) -0.0143(15)
O5 0.0211(10) 0.0769(18) 0.0283(13) -0.0092(12) 0.0081(10) -0.0162(11)
O6 0.0305(12) 0.0372(15) 0.0590(18) -0.0073(12) 0.0197(12) 0.0026(11)
O7 0.0182(9) 0.0215(10) 0.0141(9) -0.0005(7) 0.0063(7) -0.0055(7)
O8 0.0245(10) 0.0289(11) 0.0354(12) 0.0009(9) 0.0195(10) 0.0044(8)
O9 0.0196(9) 0.0360(12) 0.0189(11) -0.0026(9) 0.0068(9) -0.0002(8)
O10 0.0735(18) 0.0254(12) 0.0357(13) -0.0018(10) 0.0371(13) -0.0138(11)
O11 0.0248(11) 0.0572(16) 0.0404(14) 0.0005(12) 0.0148(11) 0.0139(11)
O12 0.0456(14) 0.0251(13) 0.0438(15) -0.0056(11) 0.0119(12) -0.0104(10)
O13 0.0300(12) 0.0670(17) 0.0223(12) 0.0112(11) 0.0075(10) -0.0127(11)
O14 0.0183(9) 0.0192(10) 0.0208(10) 0.0013(7) 0.0114(8) -0.0002(7)
C1 0.0294(15) 0.0273(17) 0.0211(15) -0.0010(12) 0.0102(13) -0.0024(12)
C2 0.0240(14) 0.0251(17) 0.0234(15) 0.0072(13) 0.0090(13) 0.0007(12)
C3 0.0269(15) 0.0181(14) 0.0182(14) -0.0003(10) 0.0080(12) -0.0005(11)
C4 0.0137(13) 0.069(2) 0.0203(15) 0.0057(15) 0.0038(12) -0.0042(14)
C5 0.0240(14) 0.0395(18) 0.0241(15) 0.0035(13) 0.0155(13) -0.0001(13)
C6 0.0196(14) 0.042(2) 0.0246(16) -0.0035(14) 0.0094(12) -0.0047(13)
C7 0.0186(12) 0.0170(13) 0.0141(12) -0.0016(10) 0.0060(10) 0.0009(10)
C8 0.0184(12) 0.0179(14) 0.0174(13) -0.0011(10) 0.0089(11) -0.0003(10)
C9 0.0212(13) 0.0231(15) 0.0144(13) -0.0013(11) 0.0055(11) 0.0004(11)
C10 0.0190(13) 0.0251(16) 0.0217(15) -0.0042(12) 0.0042(11) -0.0047(12)
C11 0.0234(13) 0.0219(14) 0.0287(16) -0.0023(12) 0.0123(13) -0.0077(11)
C12 0.0245(13) 0.0197(15) 0.0204(14) 0.0001(11) 0.0119(12) -0.0007(11)
C13 0.0164(12) 0.0185(14) 0.0147(13) 0.0007(10) 0.0072(11) -0.0015(10)
C14 0.0131(12) 0.0237(15) 0.0195(14) 0.0015(11) 0.0080(11) 0.0010(10)
C15 0.0216(13) 0.0260(15) 0.0200(14) -0.0034(11) 0.0138(12) -0.0017(11)
C16 0.0261(14) 0.0285(16) 0.0166(13) 0.0012(11) 0.0102(12) -0.0015(11)
C17 0.0232(14) 0.0301(16) 0.0178(14) 0.0040(11) 0.0070(12) 0.0064(12)
C18 0.0229(13) 0.0224(15) 0.0196(14) -0.0017(11) 0.0099(11) 0.0023(11)
C19 0.0157(12) 0.0258(16) 0.0160(13) 0.0017(11) 0.0084(11) -0.0062(11)
C20 0.0204(13) 0.0185(14) 0.0224(15) -0.0040(10) 0.0154(12) -0.0023(10)
C21 0.0288(15) 0.0205(15) 0.0199(14) -0.0065(11) 0.0132(12) -0.0027(11)
C22 0.0247(14) 0.0339(17) 0.0188(14) -0.0028(12) 0.0064(12) -0.0059(13)
C23 0.0247(14) 0.0352(19) 0.0172(14) 0.0002(13) 0.0052(12) -0.0028(13)
C24 0.0166(13) 0.0351(18) 0.0247(16) -0.0014(13) 0.0051(12) -0.0044(12)
C25 0.0179(12) 0.0148(13) 0.0202(14) -0.0038(10) 0.0107(11) -0.0018(10)
C26 0.0145(12) 0.0162(13) 0.0155(12) -0.0029(10) 0.0049(10) -0.0023(10)
C27 0.0219(13) 0.0199(14) 0.0218(14) -0.0003(10) 0.0138(12) -0.0015(11)
C28 0.0194(13) 0.0199(15) 0.0293(16) -0.0011(12) 0.0127(12) 0.0010(11)
C29 0.0211(13) 0.0203(14) 0.0220(14) -0.0003(11) 0.0078(12) 0.0011(11)
C30 0.0231(13) 0.0153(13) 0.0196(14) -0.0004(10) 0.0117(12) -0.0003(10)
C31 0.0147(11) 0.0147(13) 0.0172(13) 0.0028(10) 0.0084(10) 0.0016(9)
C32 0.0157(12) 0.0228(15) 0.0179(13) 0.0016(11) 0.0067(11) -0.0007(11)
C33 0.0242(14) 0.0243(15) 0.0199(14) 0.0002(11) 0.0104(12) 0.0024(11)
C34 0.0252(14) 0.0225(15) 0.0268(15) 0.0038(12) 0.0191(12) 0.0056(11)
C35 0.0222(13) 0.0267(16) 0.0315(16) -0.0009(12) 0.0171(12) -0.0033(12)
C36 0.0198(13) 0.0221(15) 0.0253(14) -0.0049(11) 0.0125(11) -0.0035(11)

loop_
_atom_type_symbol
_atom_type_description
_atom_type_scat_dispersion_real
_atom_type_scat_dispersion_imag
_atom_type_scat_source
C C 0.0033 0.0016 'International Tables Vol C Tables 4.2.6.8 and 6.1.1.4'
H H 0.0000 0.0000 'International Tables Vol C Tables 4.2.6.8 and 6.1.1.4'
O O 0.0106 0.0060 'International Tables Vol C Tables 4.2.6.8 and 6.1.1.4'
P P 0.1023 0.0942 'International Tables Vol C Tables 4.2.6.8 and 6.1.1.4'
S S 0.1246 0.1234 'International Tables Vol C Tables 4.2.6.8 and 6.1.1.4'
Fe Fe 0.3463 0.8444 'International Tables Vol C Tables 4.2.6.8 and 6.1.1.4'

loop_
_geom_angle_atom_site_label_1
_geom_angle_atom_site_label_2
_geom_angle_atom_site_label_3
_geom_angle
C2 Fe1 C3 100.08(13)
C2 Fe1 C1 92.93(13)
C3 Fe1 C1 102.25(14)
C2 Fe1 P1 92.93(9)
C3 Fe1 P1 97.67(9)
C1 Fe1 P1 157.89(10)
C2 Fe1 S1 159.81(10)
C3 Fe1 S1 99.36(9)
C1 Fe1 S1 88.25(10)
P1 Fe1 S1 79.08(3)
C2 Fe1 Fe2 105.73(9)
C3 Fe1 Fe2 141.10(9)
C1 Fe1 Fe2 104.92(10)
P1 Fe1 Fe2 52.98(2)
S1 Fe1 Fe2 54.73(2)
C5 Fe2 C6 99.63(13)
C5 Fe2 C4 91.35(13)
C6 Fe2 C4 100.97(16)
C5 Fe2 P1 90.27(10)
C6 Fe2 P1 102.58(11)
C4 Fe2 P1 155.77(12)
C5 Fe2 S1 156.05(10)
C6 Fe2 S1 103.49(10)
C4 Fe2 S1 90.32(9)
P1 Fe2 S1 78.76(3)
C5 Fe2 Fe1 102.00(10)
C6 Fe2 Fe1 146.74(10)
C4 Fe2 Fe1 103.46(11)
P1 Fe2 Fe1 52.67(2)
S1 Fe2 Fe1 54.50(2)
C20 Fe3 C19 101.05(12)
C20 Fe3 C21 104.49(12)
C19 Fe3 C21 90.55(12)
C20 Fe3 P2 96.56(9)
C19 Fe3 P2 92.11(8)
C21 Fe3 P2 157.86(9)
C20 Fe3 S2 98.38(9)
C19 Fe3 S2 159.63(8)
C21 Fe3 S2 90.47(9)
P2 Fe3 S2 79.61(3)
C20 Fe3 Fe4 139.98(9)
C19 Fe3 Fe4 105.04(8)
C21 Fe3 Fe4 105.05(9)
P2 Fe3 Fe4 53.12(2)
S2 Fe3 Fe4 55.19(2)
C22 Fe4 C23 102.21(14)
C22 Fe4 C24 91.62(13)
C23 Fe4 C24 100.70(14)
C22 Fe4 P2 90.45(9)
C23 Fe4 P2 100.62(10)
C24 Fe4 P2 157.63(10)
C22 Fe4 S2 150.90(10)
C23 Fe4 S2 106.46(10)
C24 Fe4 S2 87.96(9)
P2 Fe4 S2 79.56(3)
C22 Fe4 Fe3 97.27(9)
C23 Fe4 Fe3 147.62(10)
C24 Fe4 Fe3 104.37(9)
P2 Fe4 Fe3 53.29(2)
S2 Fe4 Fe3 54.95(2)
C8 S1 Fe1 107.72(9)
C8 S1 Fe2 115.44(9)
Fe1 S1 Fe2 70.77(2)
C26 S2 Fe3 107.90(9)
C26 S2 Fe4 114.84(9)
Fe3 S2 Fe4 69.87(2)
O7 P1 C13 96.04(11)
O7 P1 Fe1 117.84(7)
C13 P1 Fe1 125.67(9)
O7 P1 Fe2 118.04(7)
C13 P1 Fe2 126.86(9)
Fe1 P1 Fe2 74.35(3)
O14 P2 C31 97.56(10)
O14 P2 Fe4 119.14(7)
C31 P2 Fe4 126.95(8)
O14 P2 Fe3 117.44(7)
C31 P2 Fe3 123.48(9)
Fe4 P2 Fe3 73.59(3)
C7 O7 P1 124.22(16)
C25 O14 P2 123.42(16)
O1 C1 Fe1 178.6(3)
O2 C2 Fe1 179.3(3)
O3 C3 Fe1 174.2(3)
O4 C4 Fe2 176.8(3)
O5 C5 Fe2 178.7(3)
O6 C6 Fe2 179.1(3)
O7 C7 C12 116.2(2)
O7 C7 C8 122.7(2)
C12 C7 C8 121.1(2)
C7 C8 C9 118.5(2)
C7 C8 S1 125.1(2)
C9 C8 S1 116.3(2)
C10 C9 C8 120.6(3)
C10 C9 H9 119.7
C8 C9 H9 119.7
C9 C10 C11 120.2(3)
C9 C10 H10 119.9
C11 C10 H10 119.9
C10 C11 C12 119.9(3)
C10 C11 H11 120.1
C12 C11 H11 120.1
C7 C12 C11 119.6(3)
C7 C12 H12 120.2
C11 C12 H12 120.2
C14 C13 C18 120.4(2)
C14 C13 P1 119.63(19)
C18 C13 P1 119.8(2)
C15 C14 C13 119.8(2)
C15 C14 H14 120.1
C13 C14 H14 120.1
C16 C15 C14 119.8(3)
C16 C15 H15 120.1
C14 C15 H15 120.1
C15 C16 C17 120.4(3)
C15 C16 H16 119.8
C17 C16 H16 119.8
C16 C17 C18 120.5(3)
C16 C17 H17 119.8
C18 C17 H17 119.8
C17 C18 C13 119.2(3)
C17 C18 H18 120.4
C13 C18 H18 120.4
O8 C19 Fe3 179.5(2)
O9 C20 Fe3 174.3(2)
O10 C21 Fe3 175.8(3)
O11 C22 Fe4 177.3(3)
O12 C23 Fe4 178.4(3)
O13 C24 Fe4 178.2(3)
O14 C25 C30 115.4(2)
O14 C25 C26 124.0(2)
C30 C25 C26 120.6(2)
C25 C26 C27 119.0(2)
C25 C26 S2 125.0(2)
C27 C26 S2 116.0(2)
C28 C27 C26 120.5(3)
C28 C27 H27 119.7
C26 C27 H27 119.7
C27 C28 C29 119.4(3)
C27 C28 H28 120.3
C29 C28 H28 120.3
C30 C29 C28 120.9(3)
C30 C29 H29 119.5
C28 C29 H29 119.5
C29 C30 C25 119.6(3)
C29 C30 H30 120.2
C25 C30 H30 120.2
C32 C31 C36 118.9(2)
C32 C31 P2 119.65(19)
C36 C31 P2 121.5(2)
C33 C32 C31 120.1(2)
C33 C32 H32 120.0
C31 C32 H32 120.0
C34 C33 C32 120.4(3)
C34 C33 H33 119.8
C32 C33 H33 119.8
C35 C34 C33 119.8(3)
C35 C34 H34 120.1
C33 C34 H34 120.1
C34 C35 C36 120.5(3)
C34 C35 H35 119.7
C36 C35 H35 119.7
C35 C36 C31 120.3(3)
C35 C36 H36 119.9
C31 C36 H36 119.9

loop_
_geom_bond_atom_site_label_1
_geom_bond_atom_site_label_2
_geom_bond_distance
Fe1 C2 1.779(3)
Fe1 C3 1.791(3)
Fe1 C1 1.832(3)
Fe1 P1 2.1617(8)
Fe1 S1 2.2572(8)
Fe1 Fe2 2.6179(6)
Fe2 C5 1.777(3)
Fe2 C6 1.785(4)
Fe2 C4 1.821(3)
Fe2 P1 2.1708(8)
Fe2 S1 2.2635(8)
Fe3 C20 1.776(3)
Fe3 C19 1.783(3)
Fe3 C21 1.836(3)
Fe3 P2 2.1673(8)
Fe3 S2 2.2611(8)
Fe3 Fe4 2.5934(6)
Fe4 C22 1.789(3)
Fe4 C23 1.798(3)
Fe4 C24 1.833(3)
Fe4 P2 2.1625(8)
Fe4 S2 2.2678(8)
S1 C8 1.778(3)
S2 C26 1.774(3)
P1 O7 1.6417(18)
P1 C13 1.803(3)
P2 O14 1.6395(18)
P2 C31 1.807(3)
O1 C1 1.135(3)
O2 C2 1.145(3)
O3 C3 1.142(3)
O4 C4 1.144(4)
O5 C5 1.140(3)
O6 C6 1.148(4)
O7 C7 1.379(3)
O8 C19 1.148(3)
O9 C20 1.142(3)
O10 C21 1.121(4)
O11 C22 1.148(4)
O12 C23 1.135(3)
O13 C24 1.130(4)
O14 C25 1.386(3)
C7 C12 1.384(4)
C7 C8 1.391(4)
C8 C9 1.392(4)
C9 C10 1.381(4)
C9 H9 0.9500
C10 C11 1.384(4)
C10 H10 0.9500
C11 C12 1.386(4)
C11 H11 0.9500
C12 H12 0.9500
C13 C14 1.393(4)
C13 C18 1.395(4)
C14 C15 1.388(4)
C14 H14 0.9500
C15 C16 1.385(4)
C15 H15 0.9500
C16 C17 1.384(4)
C16 H16 0.9500
C17 C18 1.386(4)
C17 H17 0.9500
C18 H18 0.9500
C25 C30 1.389(4)
C25 C26 1.392(4)
C26 C27 1.405(4)
C27 C28 1.386(4)
C27 H27 0.9500
C28 C29 1.387(4)
C28 H28 0.9500
C29 C30 1.385(4)
C29 H29 0.9500
C30 H30 0.9500
C31 C32 1.395(4)
C31 C36 1.403(3)
C32 C33 1.390(4)
C32 H32 0.9500
C33 C34 1.385(4)
C33 H33 0.9500
C34 C35 1.379(4)
C34 H34 0.9500
C35 C36 1.382(4)
C35 H35 0.9500
C36 H36 0.9500

loop_
_geom_torsion_atom_site_label_1
_geom_torsion_atom_site_label_2
_geom_torsion_atom_site_label_3
_geom_torsion_atom_site_label_4
_geom_torsion
C2 Fe1 Fe2 C5 0.59(14)
C3 Fe1 Fe2 C5 -129.09(18)
C1 Fe1 Fe2 C5 98.06(14)
P1 Fe1 Fe2 C5 -81.02(10)
S1 Fe1 Fe2 C5 174.92(10)
C2 Fe1 Fe2 C6 130.1(2)
C3 Fe1 Fe2 C6 0.4(2)
C1 Fe1 Fe2 C6 -132.5(2)
P1 Fe1 Fe2 C6 48.45(18)
S1 Fe1 Fe2 C6 -55.60(18)
C2 Fe1 Fe2 C4 -93.74(14)
C3 Fe1 Fe2 C4 136.57(18)
C1 Fe1 Fe2 C4 3.73(14)
P1 Fe1 Fe2 C4 -175.36(11)
S1 Fe1 Fe2 C4 80.59(11)
C2 Fe1 Fe2 P1 81.61(10)
C3 Fe1 Fe2 P1 -48.07(15)
C1 Fe1 Fe2 P1 179.08(10)
S1 Fe1 Fe2 P1 -104.05(3)
C2 Fe1 Fe2 S1 -174.33(10)
C3 Fe1 Fe2 S1 55.99(15)
C1 Fe1 Fe2 S1 -76.86(10)
P1 Fe1 Fe2 S1 104.05(3)
C20 Fe3 Fe4 C22 132.92(17)
C19 Fe3 Fe4 C22 3.97(13)
C21 Fe3 Fe4 C22 -90.76(13)
P2 Fe3 Fe4 C22 85.11(10)
S2 Fe3 Fe4 C22 -170.58(10)
C20 Fe3 Fe4 C23 6.1(2)
C19 Fe3 Fe4 C23 -122.8(2)
C21 Fe3 Fe4 C23 142.4(2)
P2 Fe3 Fe4 C23 -41.71(19)
S2 Fe3 Fe4 C23 62.60(19)
C20 Fe3 Fe4 C24 -133.52(17)
C19 Fe3 Fe4 C24 97.53(13)
C21 Fe3 Fe4 C24 2.80(14)
P2 Fe3 Fe4 C24 178.67(10)
S2 Fe3 Fe4 C24 -77.02(10)
C20 Fe3 Fe4 P2 47.82(14)
C19 Fe3 Fe4 P2 -81.14(9)
C21 Fe3 Fe4 P2 -175.87(10)
S2 Fe3 Fe4 P2 104.31(3)
C20 Fe3 Fe4 S2 -56.49(14)
C19 Fe3 Fe4 S2 174.55(9)
C21 Fe3 Fe4 S2 79.82(10)
P2 Fe3 Fe4 S2 -104.31(3)
C2 Fe1 S1 C8 127.5(3)
C3 Fe1 S1 C8 -36.69(13)
C1 Fe1 S1 C8 -138.82(13)
P1 Fe1 S1 C8 59.40(9)
Fe2 Fe1 S1 C8 111.48(9)
C2 Fe1 S1 Fe2 16.0(3)
C3 Fe1 S1 Fe2 -148.16(9)
C1 Fe1 S1 Fe2 109.71(10)
P1 Fe1 S1 Fe2 -52.08(2)
C5 Fe2 S1 C8 -113.3(3)
C6 Fe2 S1 C8 51.25(14)
C4 Fe2 S1 C8 152.62(16)
P1 Fe2 S1 C8 -49.16(10)
Fe1 Fe2 S1 C8 -101.01(10)
C5 Fe2 S1 Fe1 -12.3(2)
C6 Fe2 S1 Fe1 152.26(11)
C4 Fe2 S1 Fe1 -106.37(12)
P1 Fe2 S1 Fe1 51.85(2)
C20 Fe3 S2 C26 36.58(13)
C19 Fe3 S2 C26 -125.9(3)
C21 Fe3 S2 C26 141.30(13)
P2 Fe3 S2 C26 -58.60(9)
Fe4 Fe3 S2 C26 -110.60(9)
C20 Fe3 S2 Fe4 147.18(9)
C19 Fe3 S2 Fe4 -15.3(2)
C21 Fe3 S2 Fe4 -108.10(9)
P2 Fe3 S2 Fe4 52.00(2)
C22 Fe4 S2 C26 120.5(2)
C23 Fe4 S2 C26 -49.26(14)
C24 Fe4 S2 C26 -149.82(14)
P2 Fe4 S2 C26 48.84(10)
Fe3 Fe4 S2 C26 101.01(10)
C22 Fe4 S2 Fe3 19.5(2)
C23 Fe4 S2 Fe3 -150.28(10)
C24 Fe4 S2 Fe3 109.16(10)
P2 Fe4 S2 Fe3 -52.17(2)
C2 Fe1 P1 O7 138.63(13)
C3 Fe1 P1 O7 38.04(12)
C1 Fe1 P1 O7 -116.2(3)
S1 Fe1 P1 O7 -60.07(8)
Fe2 Fe1 P1 O7 -113.84(8)
C2 Fe1 P1 C13 16.91(14)
C3 Fe1 P1 C13 -83.67(14)
C1 Fe1 P1 C13 122.1(3)
S1 Fe1 P1 C13 178.21(11)
Fe2 Fe1 P1 C13 124.45(11)
C2 Fe1 P1 Fe2 -107.54(10)
C3 Fe1 P1 Fe2 151.88(9)
C1 Fe1 P1 Fe2 -2.4(3)
S1 Fe1 P1 Fe2 53.76(2)
C5 Fe2 P1 O7 -141.46(12)
C6 Fe2 P1 O7 -41.53(12)
C4 Fe2 P1 O7 124.7(2)
S1 Fe2 P1 O7 59.97(8)
Fe1 Fe2 P1 O7 113.60(8)
C5 Fe2 P1 C13 -18.21(15)
C6 Fe2 P1 C13 81.72(15)
C4 Fe2 P1 C13 -112.1(3)
S1 Fe2 P1 C13 -176.78(11)
Fe1 Fe2 P1 C13 -123.15(11)
C5 Fe2 P1 Fe1 104.94(10)
C6 Fe2 P1 Fe1 -155.13(10)
C4 Fe2 P1 Fe1 11.1(2)
S1 Fe2 P1 Fe1 -53.63(2)
C22 Fe4 P2 O14 148.56(12)
C23 Fe4 P2 O14 46.05(13)
C24 Fe4 P2 O14 -116.1(3)
S2 Fe4 P2 O14 -58.93(8)
Fe3 Fe4 P2 O14 -112.70(8)
C22 Fe4 P2 C31 21.13(14)
C23 Fe4 P2 C31 -81.38(15)
C24 Fe4 P2 C31 116.5(3)
S2 Fe4 P2 C31 173.64(11)
Fe3 Fe4 P2 C31 119.88(11)
C22 Fe4 P2 Fe3 -98.74(10)
C23 Fe4 P2 Fe3 158.74(10)
C24 Fe4 P2 Fe3 -3.4(3)
S2 Fe4 P2 Fe3 53.76(2)
C20 Fe3 P2 O14 -36.57(12)
C19 Fe3 P2 O14 -137.95(11)
C21 Fe3 P2 O14 125.4(3)
S2 Fe3 P2 O14 60.79(8)
Fe4 Fe3 P2 O14 114.77(8)
C20 Fe3 P2 C31 84.85(13)
C19 Fe3 P2 C31 -16.54(13)
C21 Fe3 P2 C31 -113.2(3)
S2 Fe3 P2 C31 -177.79(10)
Fe4 Fe3 P2 C31 -123.81(10)
C20 Fe3 P2 Fe4 -151.34(9)
C19 Fe3 P2 Fe4 107.28(8)
C21 Fe3 P2 Fe4 10.6(2)
S2 Fe3 P2 Fe4 -53.98(2)
C13 P1 O7 C7 169.4(2)
Fe1 P1 O7 C7 33.5(2)
Fe2 P1 O7 C7 -52.9(2)
C31 P2 O14 C25 -170.51(19)
Fe4 P2 O14 C25 49.3(2)
Fe3 P2 O14 C25 -36.4(2)
C2 Fe1 C1 O1 -140(13)
C3 Fe1 C1 O1 -39(13)
P1 Fe1 C1 O1 115(13)
S1 Fe1 C1 O1 60(13)
Fe2 Fe1 C1 O1 113(13)
C3 Fe1 C2 O2 -89(25)
C1 Fe1 C2 O2 14(25)
P1 Fe1 C2 O2 173(100)
S1 Fe1 C2 O2 107(25)
Fe2 Fe1 C2 O2 121(25)
C2 Fe1 C3 O3 -128(3)
C1 Fe1 C3 O3 136(3)
P1 Fe1 C3 O3 -34(3)
S1 Fe1 C3 O3 46(3)
Fe2 Fe1 C3 O3 3(3)
C5 Fe2 C4 O4 36(7)
C6 Fe2 C4 O4 -64(7)
P1 Fe2 C4 O4 130(7)
S1 Fe2 C4 O4 -168(7)
Fe1 Fe2 C4 O4 139(7)
C6 Fe2 C5 O5 -143(14)
C4 Fe2 C5 O5 116(14)
P1 Fe2 C5 O5 -40(14)
S1 Fe2 C5 O5 22(14)
Fe1 Fe2 C5 O5 12(14)
C5 Fe2 C6 O6 83(25)
C4 Fe2 C6 O6 176(100)
P1 Fe2 C6 O6 -10(25)
S1 Fe2 C6 O6 -91(25)
Fe1 Fe2 C6 O6 -48(25)
P1 O7 C7 C12 -168.19(19)
P1 O7 C7 C8 10.9(3)
O7 C7 C8 C9 -178.4(2)
C12 C7 C8 C9 0.7(4)
O7 C7 C8 S1 -2.5(4)
C12 C7 C8 S1 176.6(2)
Fe1 S1 C8 C7 -44.1(2)
Fe2 S1 C8 C7 32.5(3)
Fe1 S1 C8 C9 131.88(19)
Fe2 S1 C8 C9 -151.47(18)
C7 C8 C9 C10 0.0(4)
S1 C8 C9 C10 -176.3(2)
C8 C9 C10 C11 -0.2(4)
C9 C10 C11 C12 -0.2(4)
O7 C7 C12 C11 178.0(2)
C8 C7 C12 C11 -1.2(4)
C10 C11 C12 C7 0.9(4)
O7 P1 C13 C14 -89.8(2)
Fe1 P1 C13 C14 41.1(3)
Fe2 P1 C13 C14 138.17(18)
O7 P1 C13 C18 85.6(2)
Fe1 P1 C13 C18 -143.53(18)
Fe2 P1 C13 C18 -46.5(2)
C18 C13 C14 C15 0.3(4)
P1 C13 C14 C15 175.7(2)
C13 C14 C15 C16 -1.3(4)
C14 C15 C16 C17 1.7(4)
C15 C16 C17 C18 -1.1(4)
C16 C17 C18 C13 0.2(4)
C14 C13 C18 C17 0.2(4)
P1 C13 C18 C17 -175.1(2)
C20 Fe3 C19 O8 101(42)
C21 Fe3 C19 O8 -4(42)
P2 Fe3 C19 O8 -162(100)
S2 Fe3 C19 O8 -97(42)
Fe4 Fe3 C19 O8 -110(42)
C19 Fe3 C20 O9 113(2)
C21 Fe3 C20 O9 -153(2)
P2 Fe3 C20 O9 20(2)
S2 Fe3 C20 O9 -60(2)
Fe4 Fe3 C20 O9 -17(3)
C20 Fe3 C21 O10 -83(4)
C19 Fe3 C21 O10 19(4)
P2 Fe3 C21 O10 116(4)
S2 Fe3 C21 O10 178(100)
Fe4 Fe3 C21 O10 124(4)
C23 Fe4 C22 O11 -178(100)
C24 Fe4 C22 O11 -77(6)
P2 Fe4 C22 O11 81(6)
S2 Fe4 C22 O11 12(6)
Fe3 Fe4 C22 O11 28(6)
C22 Fe4 C23 O12 -71(11)
C24 Fe4 C23 O12 -165(100)
P2 Fe4 C23 O12 22(11)
S2 Fe4 C23 O12 104(11)
Fe3 Fe4 C23 O12 55(11)
C22 Fe4 C24 O13 -44(10)
C23 Fe4 C24 O13 59(10)
P2 Fe4 C24 O13 -139(10)
S2 Fe4 C24 O13 165(10)
Fe3 Fe4 C24 O13 -142(10)
P2 O14 C25 C30 170.68(17)
P2 O14 C25 C26 -7.5(3)
O14 C25 C26 C27 178.9(2)
C30 C25 C26 C27 0.8(4)
O14 C25 C26 S2 1.2(4)
C30 C25 C26 S2 -177.0(2)
Fe3 S2 C26 C25 43.2(2)
Fe4 S2 C26 C25 -32.4(2)
Fe3 S2 C26 C27 -134.59(18)
Fe4 S2 C26 C27 149.83(17)
C25 C26 C27 C28 -1.5(4)
S2 C26 C27 C28 176.5(2)
C26 C27 C28 C29 1.1(4)
C27 C28 C29 C30 -0.1(4)
C28 C29 C30 C25 -0.6(4)
O14 C25 C30 C29 -178.0(2)
C26 C25 C30 C29 0.3(4)
O14 P2 C31 C32 81.4(2)
Fe4 P2 C31 C32 -142.97(17)
Fe3 P2 C31 C32 -48.7(2)
O14 P2 C31 C36 -98.7(2)
Fe4 P2 C31 C36 36.9(3)
Fe3 P2 C31 C36 131.1(2)
C36 C31 C32 C33 0.3(4)
P2 C31 C32 C33 -179.8(2)
C31 C32 C33 C34 0.6(4)
C32 C33 C34 C35 -0.8(4)
C33 C34 C35 C36 0.2(4)
C34 C35 C36 C31 0.7(4)
C32 C31 C36 C35 -0.9(4)
P2 C31 C36 C35 179.2(2)
